data_4038605
loop_
_publ_author_name
'Hua, Yiwen'
'Chen, Zi-Yan'
'Diao, Hanying'
'Zhang, Lianpeng'
'Qiu, Guanyinsheng'
'Gao, Xiaoxing'
'Zhou, Hongwei'

_publ_section_title
;
 Copper Catalyzed Preparation of
 Benzo[3,4]indolo[1,2-b]isoquinoline-8-ones and Photoluminescence
 Exploration.
;
_journal_name_full 'The Journal of organic chemistry'
_journal_paper_doi 10.1021/acs.joc.0c00936
_journal_year 2020
_chemical_formula_moiety 'C26 H17 N O'
_chemical_formula_sum 'C26 H17 N O'
_chemical_formula_weight 359.40
_space_group_crystal_system triclinic
_space_group_IT_number 2
_space_group_name_Hall '-P 1'
_space_group_name_H-M_alt 'P -1'
_atom_sites_solution_hydrogens geom
_atom_sites_solution_primary dual
_audit_creation_date 2020-04-17
_audit_creation_method
;
Olex2 1.2
(compiled 2018.05.29 svn.r3508 for OlexSys, GUI svn.r5506)
;
_cell_angle_alpha 85.580(11)
_cell_angle_beta 72.746(10)
_cell_angle_gamma 67.106(12)
_cell_formula_units_Z 2
_cell_length_a 9.9459(11)
_cell_length_b 10.0372(15)
_cell_length_c 10.2116(12)
_cell_measurement_reflns_used 2087
_cell_measurement_temperature 296(2)
_cell_measurement_theta_max 71.6120
_cell_measurement_theta_min 4.5310
_cell_volume 896.0(2)
_computing_cell_refinement 'CrysAlisPro 1.171.39.46 (Rigaku OD, 2018)'
_computing_data_collection 'CrysAlisPro 1.171.39.46 (Rigaku OD, 2018)'
_computing_data_reduction 'CrysAlisPro 1.171.39.46 (Rigaku OD, 2018)'
_computing_molecular_graphics 'Olex2 (Dolomanov et al., 2009)'
_computing_publication_material 'Olex2 (Dolomanov et al., 2009)'
_computing_structure_refinement 'ShelXL (Sheldrick, 2015)'
_computing_structure_solution 'ShelXT (Sheldrick, 2015)'
_diffrn_ambient_temperature 296(2)
_diffrn_detector 'CCD plate'
_diffrn_detector_area_resol_mean 16.0802
_diffrn_detector_type Eos
_diffrn_measured_fraction_theta_full 0.994
_diffrn_measured_fraction_theta_max 0.971
_diffrn_measurement_details
;
List of Runs (angles in degrees, time in seconds):

  # Type    Start    End  Width  t~exp~   \w     \q     \k     \f   Frames
--------------------------------------------------------------------------
  1  \w     35.00 103.00   1.00    2.99    --   36.77  57.00 -90.00   68
  2  \w     18.00 105.00   1.00    2.99    --   36.77  38.00-180.00   87
  3  \w     -4.00  68.00   1.00    2.99    --   36.77 -99.00  90.00   72
  4  \w     26.00  86.00   1.00    2.99    --   36.77  57.00 -30.00   60
  5  \w     82.00 107.00   1.00    2.99    --   36.77 178.00  90.00   25
  6  \w     10.00  84.00   1.00    2.99    --   36.77  77.00-150.00   74
  7  \w     30.00  63.00   1.00    2.99    --   36.77 -99.00 120.00   33
  8  \w     47.00  74.00   1.00    2.99    --   36.77 -99.00 -90.00   27
  9  \w    -31.00  28.00   1.00    2.99    --   36.77 -38.00   0.00   59
 10  \w     41.00 122.00   1.00   11.97    --  108.00 -45.00 -90.00   81
 11  \w     42.00 124.00   1.00   11.97    --  108.00 -45.00  90.00   82
 12  \w     44.00  92.00   1.00   11.97    --  108.00 -61.00 150.00   48
 13  \w     91.00 137.00   1.00   11.97    --  108.00  45.00  60.00   46
 14  \w    118.00 173.00   1.00   11.97    --  108.00  77.00-120.00   55
 15  \w     62.00  88.00   1.00   11.97    --  108.00 -77.00   0.00   26
 16  \w     40.00 109.00   1.00   11.97    --  108.00 -95.00 -60.00   69
 17  \w     44.00  97.00   1.00   11.97    --  108.00-111.00 -90.00   53
 18  \w    103.00 129.00   1.00   11.97    --  108.00 -77.00   0.00   26
 19  \w     65.00 111.00   1.00   11.97    --  108.00-111.00-180.00   46
 20  \w     38.00 116.00   1.00   11.97    --  108.00 -30.00-180.00   78
 21  \w     45.00 103.00   1.00   11.97    --  108.00-111.00  90.00   58
 22  \w     49.00 172.00   1.00   11.97    --  108.00   0.00-150.00  123
;
_diffrn_measurement_device 'four-circle diffractometer'
_diffrn_measurement_device_type 'Xcalibur, Eos, Gemini'
_diffrn_measurement_method '\w scans'
_diffrn_orient_matrix_type 'CrysAlisPro convention (1999,Acta A55,543-557)'
_diffrn_orient_matrix_UB_11 -0.1649857000
_diffrn_orient_matrix_UB_12 0.0686706000
_diffrn_orient_matrix_UB_13 0.0936832000
_diffrn_orient_matrix_UB_21 0.0386985000
_diffrn_orient_matrix_UB_22 0.1173713000
_diffrn_orient_matrix_UB_23 0.0509883000
_diffrn_orient_matrix_UB_31 -0.0464138000
_diffrn_orient_matrix_UB_32 0.0965392000
_diffrn_orient_matrix_UB_33 -0.1167334000
_diffrn_radiation_monochromator graphite
_diffrn_radiation_probe x-ray
_diffrn_radiation_type CuK\a
_diffrn_radiation_wavelength 1.54184
_diffrn_reflns_av_R_equivalents 0.0176
_diffrn_reflns_av_unetI/netI 0.0287
_diffrn_reflns_Laue_measured_fraction_full 0.994
_diffrn_reflns_Laue_measured_fraction_max 0.971
_diffrn_reflns_limit_h_max 10
_diffrn_reflns_limit_h_min -12
_diffrn_reflns_limit_k_max 12
_diffrn_reflns_limit_k_min -11
_diffrn_reflns_limit_l_max 9
_diffrn_reflns_limit_l_min -12
_diffrn_reflns_number 5655
_diffrn_reflns_point_group_measured_fraction_full 0.994
_diffrn_reflns_point_group_measured_fraction_max 0.971
_diffrn_reflns_theta_full 67.684
_diffrn_reflns_theta_max 72.136
_diffrn_reflns_theta_min 4.787
_diffrn_source 'fine-focus sealed X-ray tube'
_diffrn_source_type 'Enhance (Cu) X-ray Source'
_exptl_absorpt_coefficient_mu 0.631
_exptl_absorpt_correction_T_max 1.00000
_exptl_absorpt_correction_T_min 0.60444
_exptl_absorpt_correction_type multi-scan
_exptl_absorpt_process_details
;
CrysAlisPro 1.171.39.46 (Rigaku Oxford Diffraction, 2018)
Empirical absorption correction using spherical harmonics,
 implemented in SCALE3 ABSPACK scaling algorithm.
;
_exptl_crystal_colour yellow
_exptl_crystal_density_diffrn 1.332
_exptl_crystal_description block
_exptl_crystal_F_000 376
_exptl_crystal_size_max 0.20
_exptl_crystal_size_mid 0.15
_exptl_crystal_size_min 0.14
_refine_diff_density_max 0.155
_refine_diff_density_min -0.213
_refine_diff_density_rms 0.051
_refine_ls_extinction_method none
_refine_ls_goodness_of_fit_ref 1.030
_refine_ls_hydrogen_treatment constr
_refine_ls_matrix_type full
_refine_ls_number_parameters 254
_refine_ls_number_reflns 3431
_refine_ls_number_restraints 0
_refine_ls_restrained_S_all 1.030
_refine_ls_R_factor_all 0.0571
_refine_ls_R_factor_gt 0.0437
_refine_ls_shift/su_max 0.000
_refine_ls_shift/su_mean 0.000
_refine_ls_structure_factor_coef Fsqd
_refine_ls_weighting_details
;
 w=1/[\s^2^(Fo^2^)+(0.0638P)^2^+0.0807P]
 where P=(Fo^2^+2Fc^2^)/3
;
_refine_ls_weighting_scheme calc
_refine_ls_wR_factor_gt 0.1134
_refine_ls_wR_factor_ref 0.1242
_reflns_Friedel_coverage 0.000
_reflns_number_gt 2681
_reflns_number_total 3431
_reflns_threshold_expression 'I > 2\s(I)'
_cod_data_source_file jo0c00936_si_002.cif
_cod_data_source_block 20190402
_cod_database_code 4038605
_shelxl_version_number 2013-2
_chemical_oxdiff_formula 'C H O'
_shelx_space_group_comment
;
The symmetry employed for this shelxl refinement is uniquely defined
by the following loop, which should always be used as a source of
symmetry information in preference to the above space-group names.
They are only intended as comments.
;
_reflns_odcompleteness_completeness 99.47
_reflns_odcompleteness_iscentric 1
_reflns_odcompleteness_theta 66.97
_olex2_refinement_description
;
1. Fixed Uiso
 At 1.2 times of:
  All C(H) groups
 At 1.5 times of:
  All C(H,H,H) groups
2.a Aromatic/amide H refined with riding coordinates:
 C25(H25), C26(H26), C11(H11), C22(H22), C23(H23), C17(H17), C6(H6), C12(H12),
 C3(H3), C4(H4), C13(H13), C16(H16), C5(H5), C15(H15)
2.b Idealised Me refined as rotating group:
 C27(H27A,H27B,H27C)
;
_olex2_submission_special_instructions 'No special instructions were received'
_oxdiff_exptl_absorpt_empirical_details
;
Empirical correction (ABSPACK) includes:
- Absorption correction using spherical harmonics
- Frame scaling
;
_oxdiff_exptl_absorpt_empirical_full_max 2.651
_oxdiff_exptl_absorpt_empirical_full_min 0.805

loop_
_space_group_symop_operation_xyz
'x, y, z'
'-x, -y, -z'

loop_
_atom_site_label
_atom_site_type_symbol
_atom_site_fract_x
_atom_site_fract_y
_atom_site_fract_z
_atom_site_U_iso_or_equiv
_atom_site_adp_type
_atom_site_occupancy
_atom_site_site_symmetry_order
_atom_site_calc_flag
_atom_site_refinement_flags_posn
_atom_site_refinement_flags_adp
_atom_site_refinement_flags_occupancy
_atom_site_disorder_assembly
_atom_site_disorder_group
O1 O 0.21634(15) 0.54921(14) 0.70951(11) 0.0603(3) Uani 1 1 d . . . . .
N19 N 0.26583(15) 0.48258(13) 0.48728(12) 0.0435(3) Uani 1 1 d . . . . .
C21 C 0.58502(17) 0.18377(16) 0.24237(15) 0.0430(3) Uani 1 1 d . . . . .
C10 C 0.27578(17) 0.44344(16) 0.26393(15) 0.0428(3) Uani 1 1 d . . . . .
C8 C 0.49207(17) 0.28358(16) 0.36590(15) 0.0429(3) Uani 1 1 d . . . . .
C9 C 0.35785(17) 0.39173(15) 0.36759(14) 0.0414(3) Uani 1 1 d . . . . .
C20 C 0.14033(17) 0.55911(16) 0.32776(16) 0.0449(3) Uani 1 1 d . . . . .
C18 C 0.13028(18) 0.58445(16) 0.46371(16) 0.0450(3) Uani 1 1 d . . . . .
C1 C 0.30333(19) 0.47008(17) 0.60880(15) 0.0464(4) Uani 1 1 d . . . . .
C2 C 0.45258(19) 0.35748(17) 0.60402(15) 0.0465(3) Uani 1 1 d . . . . .
C24 C 0.75694(19) -0.00495(17) 0.00959(16) 0.0491(4) Uani 1 1 d . . . . .
C25 C 0.78927(19) 0.11239(18) 0.03185(17) 0.0523(4) Uani 1 1 d . . . . .
H25 H 0.8696 0.1289 -0.0316 0.063 Uiso 1 1 calc R . . . .
C26 C 0.70522(19) 0.20559(18) 0.14602(17) 0.0504(4) Uani 1 1 d . . . . .
H26 H 0.7296 0.2834 0.1581 0.061 Uiso 1 1 calc R . . . .
C11 C 0.3020(2) 0.40640(19) 0.12884(16) 0.0519(4) Uani 1 1 d . . . . .
H11 H 0.3908 0.3310 0.0824 0.062 Uiso 1 1 calc R . . . .
C22 C 0.5530(2) 0.06511(18) 0.22159(18) 0.0556(4) Uani 1 1 d . . . . .
H22 H 0.4736 0.0476 0.2855 0.067 Uiso 1 1 calc R . . . .
C7 C 0.54377(18) 0.26621(16) 0.48665(15) 0.0448(3) Uani 1 1 d . . . . .
C14 C 0.02776(19) 0.63982(18) 0.26556(19) 0.0522(4) Uani 1 1 d . . . . .
C23 C 0.6379(2) -0.02692(18) 0.10684(19) 0.0580(4) Uani 1 1 d . . . . .
H23 H 0.6144 -0.1054 0.0949 0.070 Uiso 1 1 calc R . . . .
C17 C 0.0047(2) 0.69081(18) 0.54492(19) 0.0549(4) Uani 1 1 d . . . . .
H17 H -0.0044 0.7083 0.6359 0.066 Uiso 1 1 calc R . . . .
C6 C 0.6861(2) 0.16119(18) 0.49024(18) 0.0543(4) Uani 1 1 d . . . . .
H6 H 0.7480 0.0992 0.4140 0.065 Uiso 1 1 calc R . . . .
C12 C 0.1907(2) 0.4857(2) 0.06304(17) 0.0604(4) Uani 1 1 d . . . . .
H12 H 0.2078 0.4611 -0.0281 0.072 Uiso 1 1 calc R . . . .
C3 C 0.5044(2) 0.3431(2) 0.71988(16) 0.0559(4) Uani 1 1 d . . . . .
H3 H 0.4438 0.4042 0.7970 0.067 Uiso 1 1 calc R . . . .
C27 C 0.8486(2) -0.1048(2) -0.11607(18) 0.0650(5) Uani 1 1 d . . . . .
H27A H 0.7822 -0.1047 -0.1678 0.097 Uiso 1 1 calc GR . . . .
H27B H 0.8967 -0.2011 -0.0885 0.097 Uiso 1 1 calc GR . . . .
H27C H 0.9251 -0.0720 -0.1718 0.097 Uiso 1 1 calc GR . . . .
C4 C 0.6438(2) 0.2400(2) 0.72075(19) 0.0624(5) Uani 1 1 d . . . . .
H4 H 0.6772 0.2309 0.7981 0.075 Uiso 1 1 calc R . . . .
C13 C 0.0581(2) 0.5978(2) 0.1277(2) 0.0605(4) Uani 1 1 d . . . . .
H13 H -0.0124 0.6466 0.0802 0.073 Uiso 1 1 calc R . . . .
C16 C -0.1106(2) 0.77301(19) 0.4831(2) 0.0644(5) Uani 1 1 d . . . . .
H16 H -0.1974 0.8456 0.5363 0.077 Uiso 1 1 calc R . . . .
C5 C 0.7348(2) 0.1489(2) 0.6050(2) 0.0615(5) Uani 1 1 d . . . . .
H5 H 0.8295 0.0792 0.6053 0.074 Uiso 1 1 calc R . . . .
C15 C -0.1014(2) 0.7516(2) 0.3499(2) 0.0648(5) Uani 1 1 d . . . . .
H15 H -0.1798 0.8102 0.3142 0.078 Uiso 1 1 calc R . . . .

loop_
_atom_site_aniso_label
_atom_site_aniso_U_11
_atom_site_aniso_U_22
_atom_site_aniso_U_33
_atom_site_aniso_U_23
_atom_site_aniso_U_13
_atom_site_aniso_U_12
O1 0.0685(8) 0.0689(7) 0.0375(6) -0.0177(5) -0.0041(5) -0.0248(6)
N19 0.0490(7) 0.0440(6) 0.0338(6) -0.0068(5) -0.0067(5) -0.0164(5)
C21 0.0452(8) 0.0425(7) 0.0375(7) -0.0054(6) -0.0123(6) -0.0113(6)
C10 0.0482(8) 0.0448(7) 0.0364(7) -0.0013(6) -0.0097(6) -0.0204(6)
C8 0.0488(8) 0.0420(7) 0.0363(7) -0.0039(6) -0.0091(6) -0.0170(6)
C9 0.0493(8) 0.0433(7) 0.0305(6) -0.0055(5) -0.0072(6) -0.0184(6)
C20 0.0475(8) 0.0422(7) 0.0450(8) 0.0007(6) -0.0100(6) -0.0196(6)
C18 0.0494(8) 0.0406(7) 0.0433(8) -0.0038(6) -0.0069(6) -0.0192(6)
C1 0.0598(9) 0.0511(8) 0.0316(7) -0.0057(6) -0.0070(6) -0.0280(7)
C2 0.0600(9) 0.0511(8) 0.0353(7) 0.0024(6) -0.0139(6) -0.0288(7)
C24 0.0542(9) 0.0446(8) 0.0408(8) -0.0077(6) -0.0170(7) -0.0070(6)
C25 0.0517(9) 0.0564(9) 0.0422(8) -0.0066(7) -0.0062(7) -0.0179(7)
C26 0.0549(9) 0.0494(8) 0.0465(8) -0.0081(6) -0.0099(7) -0.0212(7)
C11 0.0547(9) 0.0628(9) 0.0380(8) -0.0037(7) -0.0113(6) -0.0228(8)
C22 0.0580(10) 0.0551(9) 0.0526(9) -0.0094(7) -0.0049(7) -0.0266(8)
C7 0.0543(9) 0.0436(7) 0.0391(7) 0.0019(6) -0.0135(6) -0.0218(7)
C14 0.0500(9) 0.0498(8) 0.0601(10) 0.0085(7) -0.0186(7) -0.0217(7)
C23 0.0685(11) 0.0495(9) 0.0566(10) -0.0125(7) -0.0140(8) -0.0239(8)
C17 0.0556(9) 0.0460(8) 0.0540(9) -0.0108(7) -0.0019(7) -0.0179(7)
C6 0.0616(10) 0.0499(9) 0.0515(9) 0.0042(7) -0.0207(8) -0.0189(8)
C12 0.0686(11) 0.0807(12) 0.0405(8) 0.0060(8) -0.0203(8) -0.0351(10)
C3 0.0773(12) 0.0672(10) 0.0343(7) 0.0044(7) -0.0179(7) -0.0385(9)
C27 0.0776(12) 0.0579(10) 0.0450(9) -0.0144(7) -0.0149(8) -0.0100(9)
C4 0.0829(13) 0.0727(11) 0.0497(9) 0.0174(8) -0.0346(9) -0.0405(10)
C13 0.0614(10) 0.0709(11) 0.0597(10) 0.0162(9) -0.0300(9) -0.0296(9)
C16 0.0493(10) 0.0460(9) 0.0822(13) -0.0078(8) -0.0043(9) -0.0109(7)
C5 0.0702(12) 0.0594(10) 0.0642(11) 0.0161(8) -0.0333(9) -0.0267(9)
C15 0.0544(10) 0.0504(9) 0.0849(14) 0.0077(9) -0.0215(9) -0.0151(8)

loop_
_atom_type_symbol
_atom_type_description
_atom_type_scat_dispersion_real
_atom_type_scat_dispersion_imag
_atom_type_scat_source
C C 0.0181 0.0091 'International Tables Vol C Tables 4.2.6.8 and 6.1.1.4'
H H 0.0000 0.0000 'International Tables Vol C Tables 4.2.6.8 and 6.1.1.4'
N N 0.0311 0.0180 'International Tables Vol C Tables 4.2.6.8 and 6.1.1.4'
O O 0.0492 0.0322 'International Tables Vol C Tables 4.2.6.8 and 6.1.1.4'

loop_
_geom_angle_atom_site_label_1
_geom_angle_atom_site_label_2
_geom_angle_atom_site_label_3
_geom_angle
_geom_angle_site_symmetry_1
_geom_angle_site_symmetry_3
_geom_angle_publ_flag
C18 N19 C9 109.93(12) . . ?
C1 N19 C9 124.46(13) . . ?
C1 N19 C18 125.60(13) . . ?
C26 C21 C8 121.38(14) . . ?
C26 C21 C22 118.14(14) . . ?
C22 C21 C8 120.48(14) . . ?
C20 C10 C9 106.02(13) . . ?
C11 C10 C9 135.89(15) . . ?
C11 C10 C20 118.08(15) . . ?
C9 C8 C21 120.89(13) . . ?
C9 C8 C7 118.45(13) . . ?
C7 C8 C21 120.66(13) . . ?
N19 C9 C10 106.18(12) . . ?
C8 C9 N19 120.96(13) . . ?
C8 C9 C10 132.85(13) . . ?
C18 C20 C10 111.53(14) . . ?
C14 C20 C10 125.09(16) . . ?
C14 C20 C18 123.38(15) . . ?
C20 C18 N19 106.31(13) . . ?
C17 C18 N19 133.05(15) . . ?
C17 C18 C20 120.63(16) . . ?
O1 C1 N19 121.04(16) . . ?
O1 C1 C2 124.67(15) . . ?
N19 C1 C2 114.28(13) . . ?
C7 C2 C1 121.62(14) . . ?
C3 C2 C1 118.26(15) . . ?
C3 C2 C7 120.11(16) . . ?
C25 C24 C27 121.14(16) . . ?
C23 C24 C25 117.47(14) . . ?
C23 C24 C27 121.38(16) . . ?
C24 C25 H25 119.1 . . ?
C26 C25 C24 121.74(16) . . ?
C26 C25 H25 119.1 . . ?
C21 C26 H26 119.8 . . ?
C25 C26 C21 120.47(15) . . ?
C25 C26 H26 119.8 . . ?
C10 C11 H11 120.9 . . ?
C10 C11 C12 118.26(16) . . ?
C12 C11 H11 120.9 . . ?
C21 C22 H22 119.7 . . ?
C23 C22 C21 120.68(16) . . ?
C23 C22 H22 119.7 . . ?
C2 C7 C8 120.10(14) . . ?
C2 C7 C6 118.06(14) . . ?
C6 C7 C8 121.83(14) . . ?
C20 C14 C13 115.13(16) . . ?
C20 C14 C15 115.72(17) . . ?
C13 C14 C15 129.15(17) . . ?
C24 C23 C22 121.49(16) . . ?
C24 C23 H23 119.3 . . ?
C22 C23 H23 119.3 . . ?
C18 C17 H17 121.8 . . ?
C18 C17 C16 116.50(17) . . ?
C16 C17 H17 121.8 . . ?
C7 C6 H6 119.5 . . ?
C5 C6 C7 120.91(17) . . ?
C5 C6 H6 119.5 . . ?
C11 C12 H12 118.6 . . ?
C13 C12 C11 122.79(17) . . ?
C13 C12 H12 118.6 . . ?
C2 C3 H3 119.6 . . ?
C4 C3 C2 120.71(17) . . ?
C4 C3 H3 119.6 . . ?
C24 C27 H27A 109.5 . . ?
C24 C27 H27B 109.5 . . ?
C24 C27 H27C 109.5 . . ?
H27A C27 H27B 109.5 . . ?
H27A C27 H27C 109.5 . . ?
H27B C27 H27C 109.5 . . ?
C3 C4 H4 120.2 . . ?
C3 C4 C5 119.60(16) . . ?
C5 C4 H4 120.2 . . ?
C14 C13 H13 119.7 . . ?
C12 C13 C14 120.65(16) . . ?
C12 C13 H13 119.7 . . ?
C17 C16 H16 118.2 . . ?
C15 C16 C17 123.67(17) . . ?
C15 C16 H16 118.2 . . ?
C6 C5 C4 120.61(18) . . ?
C6 C5 H5 119.7 . . ?
C4 C5 H5 119.7 . . ?
C14 C15 H15 120.0 . . ?
C16 C15 C14 120.08(17) . . ?
C16 C15 H15 120.0 . . ?

loop_
_geom_bond_atom_site_label_1
_geom_bond_atom_site_label_2
_geom_bond_distance
_geom_bond_site_symmetry_2
_geom_bond_publ_flag
O1 C1 1.225(2) . ?
N19 C9 1.4219(18) . ?
N19 C18 1.415(2) . ?
N19 C1 1.3816(19) . ?
C21 C8 1.4940(19) . ?
C21 C26 1.385(2) . ?
C21 C22 1.393(2) . ?
C10 C9 1.468(2) . ?
C10 C20 1.402(2) . ?
C10 C11 1.378(2) . ?
C8 C9 1.350(2) . ?
C8 C7 1.445(2) . ?
C20 C18 1.398(2) . ?
C20 C14 1.396(2) . ?
C18 C17 1.368(2) . ?
C1 C2 1.464(2) . ?
C2 C7 1.406(2) . ?
C2 C3 1.402(2) . ?
C24 C25 1.386(2) . ?
C24 C23 1.381(3) . ?
C24 C27 1.508(2) . ?
C25 H25 0.9300 . ?
C25 C26 1.384(2) . ?
C26 H26 0.9300 . ?
C11 H11 0.9300 . ?
C11 C12 1.408(2) . ?
C22 H22 0.9300 . ?
C22 C23 1.383(2) . ?
C7 C6 1.407(2) . ?
C14 C13 1.411(3) . ?
C14 C15 1.422(3) . ?
C23 H23 0.9300 . ?
C17 H17 0.9300 . ?
C17 C16 1.417(3) . ?
C6 H6 0.9300 . ?
C6 C5 1.376(2) . ?
C12 H12 0.9300 . ?
C12 C13 1.373(3) . ?
C3 H3 0.9300 . ?
C3 C4 1.372(3) . ?
C27 H27A 0.9600 . ?
C27 H27B 0.9600 . ?
C27 H27C 0.9600 . ?
C4 H4 0.9300 . ?
C4 C5 1.393(3) . ?
C13 H13 0.9300 . ?
C16 H16 0.9300 . ?
C16 C15 1.365(3) . ?
C5 H5 0.9300 . ?
C15 H15 0.9300 . ?
